data_4068644
loop_
_publ_author_name
'Blacker, A. John'
'Duckett, Simon B.'
'Grace, Jake'
'Perutz, Robin N.'
'Whitwood, Adrian C.'

_publ_section_title
;
 Reactivity, Structures, and NMR Spectroscopy of Half-Sandwich
 Pentamethylcyclopentadienyl Rhodium Amido Complexes Relevant to Transfer
 Hydrogenation
;
_journal_issue 5
_journal_name_full Organometallics
_journal_page_first 1435
_journal_paper_doi 10.1021/om8009969
_journal_volume 28
_journal_year 2009
_chemical_formula_moiety 'C21 H32 Cl O2 Rh2, C24 H20 B, C4 H10 O'
_chemical_formula_sum 'C49 H62 B Cl O3 Rh2'
_chemical_formula_weight 951.07
_chemical_name_systematic
; 
 ? 
;
_space_group_IT_number 2
_symmetry_cell_setting triclinic
_symmetry_space_group_name_Hall '-P 1'
_symmetry_space_group_name_H-M 'P -1'
_atom_sites_solution_hydrogens geom
_atom_sites_solution_primary direct
_atom_sites_solution_secondary difmap
_audit_creation_method SHELXL-97
_cell_angle_alpha 106.264(2)
_cell_angle_beta 92.571(2)
_cell_angle_gamma 92.506(2)
_cell_formula_units_Z 2
_cell_length_a 11.7528(10)
_cell_length_b 13.6373(12)
_cell_length_c 14.2877(12)
_cell_measurement_reflns_used 9546
_cell_measurement_temperature 110(2)
_cell_measurement_theta_max 28.26
_cell_measurement_theta_min 2.26
_cell_volume 2192.3(3)
_computing_cell_refinement 'Bruker SMART'
_computing_data_collection 'Bruker SMART'
_computing_data_reduction 'Bruker SAINT'
_computing_molecular_graphics 'Bruker SHELXTL'
_computing_publication_material 'Bruker SHELXTL'
_computing_structure_refinement 'SHELXL-97 (Sheldrick, 1997)'
_computing_structure_solution 'SHELXS-97 (Sheldrick, 1997)'
_diffrn_ambient_temperature 110(2)
_diffrn_measured_fraction_theta_full 0.985
_diffrn_measured_fraction_theta_max 0.985
_diffrn_measurement_device_type 'CCD area detector'
_diffrn_measurement_method 'phi and omega scans'
_diffrn_radiation_monochromator graphite
_diffrn_radiation_source 'fine-focus sealed tube'
_diffrn_radiation_type MoK\a
_diffrn_radiation_wavelength 0.71073
_diffrn_reflns_av_R_equivalents 0.0221
_diffrn_reflns_av_sigmaI/netI 0.0361
_diffrn_reflns_limit_h_max 15
_diffrn_reflns_limit_h_min -15
_diffrn_reflns_limit_k_max 18
_diffrn_reflns_limit_k_min -18
_diffrn_reflns_limit_l_max 19
_diffrn_reflns_limit_l_min -19
_diffrn_reflns_number 22323
_diffrn_reflns_theta_full 28.31
_diffrn_reflns_theta_max 28.31
_diffrn_reflns_theta_min 1.56
_exptl_absorpt_coefficient_mu 0.854
_exptl_absorpt_correction_T_max 0.983
_exptl_absorpt_correction_T_min 0.650
_exptl_absorpt_correction_type multi-scan
_exptl_absorpt_process_details 'SADABS v2.03; (Sheldrick)'
_exptl_crystal_colour orange
_exptl_crystal_density_diffrn 1.441
_exptl_crystal_density_method 'not measured'
_exptl_crystal_description plate
_exptl_crystal_F_000 984
_exptl_crystal_size_max 0.22
_exptl_crystal_size_mid 0.15
_exptl_crystal_size_min 0.02
_refine_diff_density_max 1.351
_refine_diff_density_min -0.983
_refine_diff_density_rms 0.091
_refine_ls_extinction_method none
_refine_ls_goodness_of_fit_ref 1.043
_refine_ls_hydrogen_treatment mixed
_refine_ls_matrix_type full
_refine_ls_number_parameters 525
_refine_ls_number_reflns 10753
_refine_ls_number_restraints 0
_refine_ls_restrained_S_all 1.043
_refine_ls_R_factor_all 0.0440
_refine_ls_R_factor_gt 0.0351
_refine_ls_shift/su_max 0.001
_refine_ls_shift/su_mean 0.000
_refine_ls_structure_factor_coef Fsqd
_refine_ls_weighting_details 'calc w=1/[\s^2^(Fo^2^)+(0.0398P)^2^+2.4272P] where P=(Fo^2^+2Fc^2^)/3'
_refine_ls_weighting_scheme calc
_refine_ls_wR_factor_gt 0.0847
_refine_ls_wR_factor_ref 0.0889
_reflns_number_gt 9115
_reflns_number_total 10753
_reflns_threshold_expression >2sigma(I)
_cod_data_source_file om8009969_si_001.cif
_cod_data_source_block rnp0608m
_cod_depositor_comments
;
The following automatic conversions were performed:

'_symmetry_cell_setting' value 'Triclinic' changed to 'triclinic'
according to /home/saulius/struct/CIF-dictionaries/cif_core.dic
dictionary named 'cif_core.dic' version 2.4.2 from 2011-04-26.

Automatic conversion script
Id: cif_fix_values 1715 2011-07-08 13:25:40Z adriana 
;
_cod_original_sg_symbol_H-M P-1
_cod_database_code 4068644

loop_
_symmetry_equiv_pos_as_xyz
'x, y, z'
'-x, -y, -z'

loop_
_atom_site_label
_atom_site_type_symbol
_atom_site_fract_x
_atom_site_fract_y
_atom_site_fract_z
_atom_site_U_iso_or_equiv
_atom_site_adp_type
_atom_site_occupancy
_atom_site_symmetry_multiplicity
_atom_site_calc_flag
_atom_site_refinement_flags
C1 C 0.1816(2) 0.1844(2) -0.04204(18) 0.0230(5) Uani 1 1 d .
C2 C 0.1696(2) 0.0754(2) -0.08147(17) 0.0208(5) Uani 1 1 d .
C3 C 0.2829(2) 0.0377(2) -0.09630(18) 0.0229(5) Uani 1 1 d .
C4 C 0.3622(2) 0.1226(2) -0.0623(2) 0.0282(6) Uani 1 1 d .
C5 C 0.3004(2) 0.2133(2) -0.0262(2) 0.0267(6) Uani 1 1 d .
C6 C 0.0858(3) 0.2538(2) -0.0245(2) 0.0338(7) Uani 1 1 d .
H6A H 0.1095 0.3161 0.0276 0.051 Uiso 1 1 calc R
H6B H 0.0200 0.2192 -0.0050 0.051 Uiso 1 1 calc R
H6C H 0.0649 0.2718 -0.0845 0.051 Uiso 1 1 calc R
C7 C 0.0608(3) 0.0125(3) -0.1129(2) 0.0344(7) Uani 1 1 d .
H7A H -0.0006 0.0465 -0.0745 0.052 Uiso 1 1 calc R
H7B H 0.0688 -0.0550 -0.1025 0.052 Uiso 1 1 calc R
H7C H 0.0426 0.0044 -0.1823 0.052 Uiso 1 1 calc R
C8 C 0.3051(3) -0.0723(2) -0.1385(2) 0.0369(7) Uani 1 1 d .
H8A H 0.3869 -0.0814 -0.1311 0.055 Uiso 1 1 calc R
H8B H 0.2802 -0.0939 -0.2080 0.055 Uiso 1 1 calc R
H8C H 0.2627 -0.1138 -0.1043 0.055 Uiso 1 1 calc R
C9 C 0.4897(3) 0.1212(3) -0.0630(3) 0.0482(9) Uani 1 1 d .
H9A H 0.5122 0.0505 -0.0762 0.072 Uiso 1 1 calc R
H9B H 0.5238 0.1617 0.0006 0.072 Uiso 1 1 calc R
H9C H 0.5163 0.1504 -0.1141 0.072 Uiso 1 1 calc R
C10 C 0.3545(3) 0.3186(3) 0.0122(3) 0.0456(8) Uani 1 1 d .
H10A H 0.3843 0.3411 -0.0418 0.068 Uiso 1 1 calc R
H10B H 0.4172 0.3188 0.0599 0.068 Uiso 1 1 calc R
H10C H 0.2976 0.3654 0.0438 0.068 Uiso 1 1 calc R
C11 C 0.2574(2) 0.3344(2) 0.3706(2) 0.0293(6) Uani 1 1 d .
C12 C 0.1765(3) 0.3526(2) 0.2997(2) 0.0290(6) Uani 1 1 d .
C13 C 0.0744(3) 0.2911(2) 0.2999(2) 0.0376(7) Uani 1 1 d .
C14 C 0.0933(3) 0.2338(2) 0.3668(2) 0.0435(8) Uani 1 1 d .
C15 C 0.2070(3) 0.2598(2) 0.4104(2) 0.0378(7) Uani 1 1 d .
C16 C 0.3729(3) 0.3860(3) 0.3970(3) 0.0464(9) Uani 1 1 d .
H16A H 0.3684 0.4490 0.4502 0.070 Uiso 1 1 calc R
H16B H 0.4027 0.4028 0.3400 0.070 Uiso 1 1 calc R
H16C H 0.4238 0.3404 0.4182 0.070 Uiso 1 1 calc R
C17 C 0.1918(4) 0.4312(2) 0.2470(3) 0.0473(9) Uani 1 1 d .
H17A H 0.1358 0.4168 0.1913 0.071 Uiso 1 1 calc R
H17B H 0.2690 0.4300 0.2237 0.071 Uiso 1 1 calc R
H17C H 0.1808 0.4989 0.2913 0.071 Uiso 1 1 calc R
C18 C -0.0349(3) 0.2919(3) 0.2414(3) 0.0640(13) Uani 1 1 d .
H18A H -0.0751 0.2242 0.2253 0.096 Uiso 1 1 calc R
H18B H -0.0177 0.3086 0.1810 0.096 Uiso 1 1 calc R
H18C H -0.0832 0.3432 0.2797 0.096 Uiso 1 1 calc R
C19 C 0.0109(5) 0.1607(3) 0.3928(4) 0.0829(18) Uani 1 1 d .
H19A H -0.0600 0.1532 0.3520 0.124 Uiso 1 1 calc R
H19B H -0.0055 0.1868 0.4617 0.124 Uiso 1 1 calc R
H19C H 0.0440 0.0940 0.3817 0.124 Uiso 1 1 calc R
C20 C 0.2612(5) 0.2146(3) 0.4845(3) 0.0753(16) Uani 1 1 d .
H20A H 0.3444 0.2238 0.4847 0.113 Uiso 1 1 calc R
H20B H 0.2388 0.1414 0.4678 0.113 Uiso 1 1 calc R
H20C H 0.2360 0.2490 0.5493 0.113 Uiso 1 1 calc R
C21 C 0.2264(3) -0.0327(2) 0.1794(2) 0.0319(6) Uani 1 1 d .
H21 H 0.223(3) -0.106(2) 0.188(2) 0.031(8) Uiso 1 1 d .
Cl1 Cl 0.40040(6) 0.17058(6) 0.19313(5) 0.03184(15) Uani 1 1 d .
H1 H 0.151(3) 0.154(2) 0.135(2) 0.035(9) Uiso 1 1 d .
O1 O 0.20860(19) 0.03863(15) 0.25386(14) 0.0316(5) Uani 1 1 d .
O2 O 0.24545(17) -0.02710(14) 0.09528(13) 0.0259(4) Uani 1 1 d .
Rh1 Rh 0.258644(16) 0.111261(14) 0.057497(13) 0.01721(6) Uani 1 1 d .
Rh2 Rh 0.212460(17) 0.194452(15) 0.255536(14) 0.02170(6) Uani 1 1 d .
B1 B 0.7375(3) 0.5304(2) 0.2413(2) 0.0223(6) Uani 1 1 d .
C22 C 0.7535(2) 0.4758(2) 0.33030(19) 0.0235(5) Uani 1 1 d .
C23 C 0.8374(2) 0.5046(2) 0.40742(19) 0.0247(5) Uani 1 1 d .
H23 H 0.8878 0.5623 0.4118 0.030 Uiso 1 1 calc R
C24 C 0.8502(2) 0.4523(2) 0.4780(2) 0.0296(6) Uani 1 1 d .
H24 H 0.9089 0.4743 0.5285 0.035 Uiso 1 1 calc R
C25 C 0.7778(3) 0.3684(2) 0.4748(2) 0.0345(7) Uani 1 1 d .
H25 H 0.7873 0.3316 0.5218 0.041 Uiso 1 1 calc R
C26 C 0.6909(3) 0.3391(2) 0.4015(2) 0.0348(7) Uani 1 1 d .
H26 H 0.6397 0.2823 0.3984 0.042 Uiso 1 1 calc R
C27 C 0.6793(2) 0.3932(2) 0.3329(2) 0.0290(6) Uani 1 1 d .
H27 H 0.6176 0.3732 0.2849 0.035 Uiso 1 1 calc R
C28 C 0.8195(2) 0.6363(2) 0.26234(18) 0.0250(5) Uani 1 1 d .
C29 C 0.9391(2) 0.6354(2) 0.2740(2) 0.0287(6) Uani 1 1 d .
H29 H 0.9718 0.5718 0.2694 0.034 Uiso 1 1 calc R
C30 C 1.0112(3) 0.7220(3) 0.2917(2) 0.0355(7) Uani 1 1 d .
H30 H 1.0912 0.7172 0.3001 0.043 Uiso 1 1 calc R
C31 C 0.9668(3) 0.8164(2) 0.2973(2) 0.0376(7) Uani 1 1 d .
H31 H 1.0157 0.8766 0.3100 0.045 Uiso 1 1 calc R
C32 C 0.8506(3) 0.8207(2) 0.2842(2) 0.0365(7) Uani 1 1 d .
H32 H 0.8190 0.8843 0.2870 0.044 Uiso 1 1 calc R
C33 C 0.7791(3) 0.7327(2) 0.26679(19) 0.0295(6) Uani 1 1 d .
H33 H 0.6993 0.7380 0.2575 0.035 Uiso 1 1 calc R
C34 C 0.7700(2) 0.4532(2) 0.13530(18) 0.0211(5) Uani 1 1 d .
C35 C 0.8329(2) 0.4889(2) 0.06893(19) 0.0264(6) Uani 1 1 d .
H35 H 0.8590 0.5589 0.0870 0.032 Uiso 1 1 calc R
C36 C 0.8588(2) 0.4272(2) -0.0217(2) 0.0282(6) Uani 1 1 d .
H36 H 0.9024 0.4552 -0.0635 0.034 Uiso 1 1 calc R
C37 C 0.8217(2) 0.3255(2) -0.05142(19) 0.0249(5) Uani 1 1 d .
H37 H 0.8389 0.2829 -0.1135 0.030 Uiso 1 1 calc R
C38 C 0.7588(2) 0.2869(2) 0.0111(2) 0.0282(6) Uani 1 1 d .
H38 H 0.7323 0.2169 -0.0081 0.034 Uiso 1 1 calc R
C39 C 0.7341(2) 0.3497(2) 0.1016(2) 0.0276(6) Uani 1 1 d .
H39 H 0.6906 0.3208 0.1428 0.033 Uiso 1 1 calc R
C40 C 0.6035(2) 0.5588(2) 0.23559(19) 0.0230(5) Uani 1 1 d .
C41 C 0.5497(3) 0.6044(3) 0.3212(2) 0.0385(7) Uani 1 1 d .
H41 H 0.5891 0.6104 0.3823 0.046 Uiso 1 1 calc R
C42 C 0.4414(3) 0.6411(3) 0.3209(2) 0.0440(8) Uani 1 1 d .
H42 H 0.4087 0.6721 0.3808 0.053 Uiso 1 1 calc R
C43 C 0.3814(2) 0.6325(2) 0.2335(2) 0.0350(7) Uani 1 1 d .
H43 H 0.3082 0.6592 0.2327 0.042 Uiso 1 1 calc R
C44 C 0.4294(2) 0.5843(2) 0.1472(2) 0.0275(6) Uani 1 1 d .
H44 H 0.3882 0.5762 0.0865 0.033 Uiso 1 1 calc R
C45 C 0.5377(2) 0.5479(2) 0.14916(19) 0.0230(5) Uani 1 1 d .
H45 H 0.5684 0.5140 0.0890 0.028 Uiso 1 1 calc R
C46 C 0.7849(9) 0.0815(7) 0.5341(6) 0.193(6) Uani 1 1 d .
H46A H 0.7402 0.0776 0.5894 0.290 Uiso 1 1 calc R
H46B H 0.8319 0.1459 0.5518 0.290 Uiso 1 1 calc R
H46C H 0.8342 0.0238 0.5176 0.290 Uiso 1 1 calc R
C47 C 0.7033(6) 0.0773(6) 0.4451(8) 0.139(4) Uani 1 1 d .
H47A H 0.6647 0.1425 0.4577 0.166 Uiso 1 1 calc R
H47B H 0.7488 0.0713 0.3873 0.166 Uiso 1 1 calc R
C48 C 0.5444(7) 0.0065(10) 0.3618(6) 0.174(5) Uani 1 1 d .
H48A H 0.5761 0.0209 0.3036 0.208 Uiso 1 1 calc R
H48B H 0.4943 0.0621 0.3913 0.208 Uiso 1 1 calc R
C49 C 0.4789(11) -0.0895(8) 0.3328(6) 0.185(5) Uani 1 1 d .
H49A H 0.5209 -0.1402 0.2867 0.278 Uiso 1 1 calc R
H49B H 0.4056 -0.0809 0.3015 0.278 Uiso 1 1 calc R
H49C H 0.4655 -0.1128 0.3905 0.278 Uiso 1 1 calc R
O3 O 0.6286(6) 0.0042(5) 0.4257(4) 0.159(2) Uani 1 1 d .

loop_
_atom_site_aniso_label
_atom_site_aniso_U_11
_atom_site_aniso_U_22
_atom_site_aniso_U_33
_atom_site_aniso_U_23
_atom_site_aniso_U_13
_atom_site_aniso_U_12
C1 0.0265(13) 0.0265(13) 0.0175(12) 0.0080(10) 0.0000(10) 0.0062(10)
C2 0.0211(12) 0.0273(13) 0.0141(11) 0.0059(10) 0.0022(9) 0.0027(10)
C3 0.0265(13) 0.0287(13) 0.0156(11) 0.0080(10) 0.0057(10) 0.0088(11)
C4 0.0193(12) 0.0441(17) 0.0243(13) 0.0137(12) 0.0050(10) 0.0030(11)
C5 0.0283(14) 0.0287(14) 0.0246(13) 0.0108(11) 0.0000(11) -0.0038(11)
C6 0.0393(16) 0.0353(16) 0.0288(14) 0.0095(12) 0.0023(12) 0.0198(13)
C7 0.0307(15) 0.0427(17) 0.0251(14) 0.0035(12) 0.0008(11) -0.0077(13)
C8 0.0489(19) 0.0364(16) 0.0235(14) 0.0017(12) 0.0061(13) 0.0218(14)
C9 0.0213(15) 0.085(3) 0.0408(18) 0.0208(19) 0.0054(13) 0.0032(16)
C10 0.058(2) 0.0351(17) 0.0442(19) 0.0159(15) -0.0022(16) -0.0181(16)
C11 0.0303(14) 0.0281(14) 0.0228(13) -0.0052(11) 0.0019(11) 0.0092(11)
C12 0.0335(15) 0.0236(13) 0.0240(13) -0.0045(11) 0.0024(11) 0.0119(11)
C13 0.0282(15) 0.0323(16) 0.0368(16) -0.0175(13) 0.0047(12) 0.0102(12)
C14 0.050(2) 0.0312(16) 0.0390(18) -0.0108(14) 0.0264(15) 0.0012(14)
C15 0.063(2) 0.0282(15) 0.0172(13) -0.0038(11) 0.0076(13) 0.0101(14)
C16 0.0307(16) 0.0403(18) 0.054(2) -0.0096(16) -0.0089(15) 0.0056(14)
C17 0.075(3) 0.0282(16) 0.0370(18) 0.0037(14) 0.0058(17) 0.0187(16)
C18 0.0290(17) 0.057(2) 0.075(3) -0.033(2) -0.0128(17) 0.0225(16)
C19 0.102(4) 0.046(2) 0.085(3) -0.015(2) 0.071(3) -0.016(2)
C20 0.154(5) 0.052(2) 0.0193(16) 0.0045(16) 0.002(2) 0.031(3)
C21 0.0470(18) 0.0248(14) 0.0269(14) 0.0095(11) 0.0087(12) 0.0127(13)
Cl1 0.0222(3) 0.0440(4) 0.0234(3) -0.0006(3) -0.0011(2) 0.0084(3)
O1 0.0502(13) 0.0264(10) 0.0199(9) 0.0063(8) 0.0113(9) 0.0131(9)
O2 0.0391(11) 0.0192(9) 0.0202(9) 0.0050(7) 0.0067(8) 0.0086(8)
Rh1 0.01707(9) 0.01847(10) 0.01563(9) 0.00336(7) 0.00163(7) 0.00491(7)
Rh2 0.02405(11) 0.02203(11) 0.01655(10) 0.00008(8) 0.00336(7) 0.00803(8)
B1 0.0217(13) 0.0240(14) 0.0191(13) 0.0023(11) 0.0001(11) 0.0058(11)
C22 0.0211(12) 0.0266(13) 0.0211(12) 0.0024(10) 0.0032(10) 0.0097(10)
C23 0.0226(12) 0.0271(13) 0.0223(12) 0.0022(10) 0.0035(10) 0.0082(10)
C24 0.0270(14) 0.0388(16) 0.0237(13) 0.0084(12) 0.0020(11) 0.0134(12)
C25 0.0343(16) 0.0421(17) 0.0334(15) 0.0178(13) 0.0109(12) 0.0158(13)
C26 0.0304(15) 0.0353(16) 0.0416(17) 0.0140(14) 0.0095(13) 0.0040(12)
C27 0.0237(13) 0.0361(15) 0.0270(14) 0.0079(12) 0.0034(11) 0.0059(11)
C28 0.0302(14) 0.0275(13) 0.0146(11) 0.0013(10) -0.0005(10) 0.0052(11)
C29 0.0277(14) 0.0318(15) 0.0250(13) 0.0047(11) 0.0042(11) 0.0033(11)
C30 0.0350(16) 0.0435(18) 0.0253(14) 0.0066(13) 0.0015(12) -0.0046(13)
C31 0.054(2) 0.0321(16) 0.0230(14) 0.0042(12) 0.0009(13) -0.0103(14)
C32 0.058(2) 0.0276(15) 0.0231(14) 0.0058(12) 0.0008(13) 0.0040(14)
C33 0.0388(16) 0.0272(14) 0.0200(13) 0.0024(11) -0.0017(11) 0.0062(12)
C34 0.0174(11) 0.0238(12) 0.0209(12) 0.0036(10) -0.0003(9) 0.0063(9)
C35 0.0344(15) 0.0209(13) 0.0218(13) 0.0024(10) 0.0023(11) 0.0004(11)
C36 0.0303(14) 0.0302(14) 0.0235(13) 0.0065(11) 0.0059(11) -0.0008(11)
C37 0.0211(12) 0.0284(14) 0.0212(12) -0.0005(10) 0.0007(10) 0.0080(10)
C38 0.0280(14) 0.0226(13) 0.0300(14) 0.0006(11) 0.0033(11) 0.0018(11)
C39 0.0262(13) 0.0281(14) 0.0269(14) 0.0047(11) 0.0054(11) 0.0016(11)
C40 0.0213(12) 0.0229(12) 0.0232(12) 0.0030(10) 0.0019(10) 0.0055(10)
C41 0.0345(16) 0.055(2) 0.0222(14) 0.0019(13) 0.0004(12) 0.0194(15)
C42 0.0378(17) 0.064(2) 0.0266(15) 0.0026(15) 0.0085(13) 0.0264(16)
C43 0.0219(14) 0.0435(17) 0.0388(17) 0.0081(14) 0.0043(12) 0.0135(12)
C44 0.0231(13) 0.0311(14) 0.0267(13) 0.0060(11) -0.0024(10) 0.0036(11)
C45 0.0231(12) 0.0224(12) 0.0218(12) 0.0028(10) 0.0028(10) 0.0031(10)
C46 0.271(12) 0.157(8) 0.161(8) 0.106(7) -0.136(8) -0.128(8)
C47 0.070(4) 0.092(5) 0.269(12) 0.078(6) 0.012(5) -0.008(4)
C48 0.110(6) 0.339(16) 0.107(6) 0.141(8) -0.047(5) -0.064(8)
C49 0.248(13) 0.188(11) 0.106(7) 0.035(7) -0.045(8) -0.031(10)
O3 0.182(6) 0.168(5) 0.128(5) 0.064(4) -0.028(4) -0.073(5)

loop_
_atom_type_symbol
_atom_type_description
_atom_type_scat_dispersion_real
_atom_type_scat_dispersion_imag
_atom_type_scat_source
C C 0.0033 0.0016 'International Tables Vol C Tables 4.2.6.8 and 6.1.1.4'
H H 0.0000 0.0000 'International Tables Vol C Tables 4.2.6.8 and 6.1.1.4'
O O 0.0106 0.0060 'International Tables Vol C Tables 4.2.6.8 and 6.1.1.4'
Cl Cl 0.1484 0.1585 'International Tables Vol C Tables 4.2.6.8 and 6.1.1.4'
Rh Rh -1.1178 0.9187 'International Tables Vol C Tables 4.2.6.8 and 6.1.1.4'
B B 0.0013 0.0007 'International Tables Vol C Tables 4.2.6.8 and 6.1.1.4'

loop_
_geom_angle_atom_site_label_1
_geom_angle_atom_site_label_2
_geom_angle_atom_site_label_3
_geom_angle
C5 C1 C2 107.8(2)
C5 C1 C6 126.9(3)
C2 C1 C6 125.3(3)
C5 C1 Rh1 69.94(15)
C2 C1 Rh1 69.54(14)
C6 C1 Rh1 127.44(19)
C1 C2 C3 108.0(2)
C1 C2 C7 126.4(2)
C3 C2 C7 125.3(2)
C1 C2 Rh1 71.21(14)
C3 C2 Rh1 72.58(14)
C7 C2 Rh1 127.22(18)
C4 C3 C2 107.4(2)
C4 C3 C8 128.8(3)
C2 C3 C8 123.8(3)
C4 C3 Rh1 71.01(15)
C2 C3 Rh1 68.06(13)
C8 C3 Rh1 125.23(19)
C3 C4 C5 108.6(2)
C3 C4 C9 126.8(3)
C5 C4 C9 124.7(3)
C3 C4 Rh1 71.18(14)
C5 C4 Rh1 68.51(15)
C9 C4 Rh1 126.3(2)
C1 C5 C4 108.0(2)
C1 C5 C10 127.4(3)
C4 C5 C10 124.4(3)
C1 C5 Rh1 71.12(15)
C4 C5 Rh1 72.42(15)
C10 C5 Rh1 126.3(2)
C1 C6 H6A 109.5
C1 C6 H6B 109.5
H6A C6 H6B 109.5
C1 C6 H6C 109.5
H6A C6 H6C 109.5
H6B C6 H6C 109.5
C2 C7 H7A 109.5
C2 C7 H7B 109.5
H7A C7 H7B 109.5
C2 C7 H7C 109.5
H7A C7 H7C 109.5
H7B C7 H7C 109.5
C3 C8 H8A 109.5
C3 C8 H8B 109.5
H8A C8 H8B 109.5
C3 C8 H8C 109.5
H8A C8 H8C 109.5
H8B C8 H8C 109.5
C4 C9 H9A 109.5
C4 C9 H9B 109.5
H9A C9 H9B 109.5
C4 C9 H9C 109.5
H9A C9 H9C 109.5
H9B C9 H9C 109.5
C5 C10 H10A 109.5
C5 C10 H10B 109.5
H10A C10 H10B 109.5
C5 C10 H10C 109.5
H10A C10 H10C 109.5
H10B C10 H10C 109.5
C15 C11 C12 108.1(3)
C15 C11 C16 126.6(3)
C12 C11 C16 125.3(3)
C15 C11 Rh2 69.99(16)
C12 C11 Rh2 69.41(15)
C16 C11 Rh2 126.6(2)
C13 C12 C11 107.3(3)
C13 C12 C17 126.8(3)
C11 C12 C17 125.4(3)
C13 C12 Rh2 70.52(16)
C11 C12 Rh2 71.61(15)
C17 C12 Rh2 129.4(2)
C14 C13 C12 108.3(3)
C14 C13 C18 126.4(4)
C12 C13 C18 125.2(4)
C14 C13 Rh2 70.59(17)
C12 C13 Rh2 70.31(15)
C18 C13 Rh2 126.7(2)
C13 C14 C15 108.3(3)
C13 C14 C19 127.5(4)
C15 C14 C19 124.1(4)
C13 C14 Rh2 70.93(17)
C15 C14 Rh2 70.79(17)
C19 C14 Rh2 125.5(2)
C11 C15 C14 107.9(3)
C11 C15 C20 126.9(4)
C14 C15 C20 125.2(4)
C11 C15 Rh2 71.63(16)
C14 C15 Rh2 70.06(17)
C20 C15 Rh2 123.7(2)
C11 C16 H16A 109.5
C11 C16 H16B 109.5
H16A C16 H16B 109.5
C11 C16 H16C 109.5
H16A C16 H16C 109.5
H16B C16 H16C 109.5
C12 C17 H17A 109.5
C12 C17 H17B 109.5
H17A C17 H17B 109.5
C12 C17 H17C 109.5
H17A C17 H17C 109.5
H17B C17 H17C 109.5
C13 C18 H18A 109.5
C13 C18 H18B 109.5
H18A C18 H18B 109.5
C13 C18 H18C 109.5
H18A C18 H18C 109.5
H18B C18 H18C 109.5
C14 C19 H19A 109.5
C14 C19 H19B 109.5
H19A C19 H19B 109.5
C14 C19 H19C 109.5
H19A C19 H19C 109.5
H19B C19 H19C 109.5
C15 C20 H20A 109.5
C15 C20 H20B 109.5
H20A C20 H20B 109.5
C15 C20 H20C 109.5
H20A C20 H20C 109.5
H20B C20 H20C 109.5
O2 C21 O1 128.3(3)
O2 C21 H21 115.7(17)
O1 C21 H21 116.0(18)
Rh2 Cl1 Rh1 71.27(2)
C21 O1 Rh2 123.25(18)
C21 O2 Rh1 123.79(18)
O2 Rh1 C2 103.48(9)
O2 Rh1 C5 158.21(9)
C2 Rh1 C5 65.79(10)
O2 Rh1 C1 140.24(9)
C2 Rh1 C1 39.25(10)
C5 Rh1 C1 38.95(10)
O2 Rh1 C4 119.69(9)
C2 Rh1 C4 64.91(10)
C5 Rh1 C4 39.07(11)
C1 Rh1 C4 64.84(10)
O2 Rh1 C3 94.39(8)
C2 Rh1 C3 39.36(9)
C5 Rh1 C3 65.06(10)
C1 Rh1 C3 65.27(10)
C4 Rh1 C3 37.81(10)
O2 Rh1 Cl1 86.87(6)
C2 Rh1 Cl1 164.22(7)
C5 Rh1 Cl1 100.37(8)
C1 Rh1 Cl1 132.72(8)
C4 Rh1 Cl1 99.69(8)
C3 Rh1 Cl1 129.21(7)
O2 Rh1 Rh2 82.36(5)
C2 Rh1 Rh2 138.12(7)
C5 Rh1 Rh2 118.57(8)
C1 Rh1 Rh2 115.33(7)
C4 Rh1 Rh2 146.88(8)
C3 Rh1 Rh2 175.30(7)
Cl1 Rh1 Rh2 54.219(17)
O2 Rh1 H1 88.1(11)
C2 Rh1 H1 101.6(11)
C5 Rh1 H1 112.2(11)
C1 Rh1 H1 88.1(11)
C4 Rh1 H1 150.7(11)
C3 Rh1 H1 140.3(11)
Cl1 Rh1 H1 90.4(11)
Rh2 Rh1 H1 36.6(11)
O1 Rh2 C14 93.73(11)
O1 Rh2 C12 158.95(10)
C14 Rh2 C12 65.28(12)
O1 Rh2 C13 123.56(11)
C14 Rh2 C13 38.48(14)
C12 Rh2 C13 39.17(12)
O1 Rh2 C15 97.84(10)
C14 Rh2 C15 39.15(14)
C12 Rh2 C15 65.30(11)
C13 Rh2 C15 65.08(13)
O1 Rh2 C11 132.01(10)
C14 Rh2 C11 64.79(12)
C12 Rh2 C11 38.98(10)
C13 Rh2 C11 64.93(11)
C15 Rh2 C11 38.38(12)
O1 Rh2 Cl1 86.80(6)
C14 Rh2 Cl1 155.15(11)
C12 Rh2 Cl1 111.49(8)
C13 Rh2 Cl1 149.61(10)
C15 Rh2 Cl1 116.14(10)
C11 Rh2 Cl1 96.71(8)
O1 Rh2 Rh1 82.26(5)
C14 Rh2 Rh1 150.17(10)
C12 Rh2 Rh1 116.49(8)
C13 Rh2 Rh1 122.59(9)
C15 Rh2 Rh1 170.65(10)
C11 Rh2 Rh1 137.11(8)
Cl1 Rh2 Rh1 54.513(16)
O1 Rh2 H1 87.9(11)
C14 Rh2 H1 115.0(11)
C12 Rh2 H1 102.0(11)
C13 Rh2 H1 90.2(11)
C15 Rh2 H1 153.5(11)
C11 Rh2 H1 139.7(11)
Cl1 Rh2 H1 89.9(11)
Rh1 Rh2 H1 35.7(11)
C40 B1 C28 108.8(2)
C40 B1 C22 107.3(2)
C28 B1 C22 111.6(2)
C40 B1 C34 110.0(2)
C28 B1 C34 107.6(2)
C22 B1 C34 111.4(2)
C23 C22 C27 114.4(3)
C23 C22 B1 125.5(2)
C27 C22 B1 120.0(2)
C24 C23 C22 122.9(3)
C24 C23 H23 118.5
C22 C23 H23 118.5
C25 C24 C23 120.4(3)
C25 C24 H24 119.8
C23 C24 H24 119.8
C24 C25 C26 118.7(3)
C24 C25 H25 120.7
C26 C25 H25 120.7
C27 C26 C25 119.8(3)
C27 C26 H26 120.1
C25 C26 H26 120.1
C26 C27 C22 123.7(3)
C26 C27 H27 118.2
C22 C27 H27 118.2
C33 C28 C29 114.4(3)
C33 C28 B1 124.3(2)
C29 C28 B1 121.3(2)
C30 C29 C28 123.4(3)
C30 C29 H29 118.3
C28 C29 H29 118.3
C29 C30 C31 120.1(3)
C29 C30 H30 120.0
C31 C30 H30 120.0
C32 C31 C30 118.6(3)
C32 C31 H31 120.7
C30 C31 H31 120.7
C31 C32 C33 120.6(3)
C31 C32 H32 119.7
C33 C32 H32 119.7
C32 C33 C28 122.9(3)
C32 C33 H33 118.5
C28 C33 H33 118.5
C39 C34 C35 114.0(2)
C39 C34 B1 124.1(2)
C35 C34 B1 121.8(2)
C36 C35 C34 123.4(3)
C36 C35 H35 118.3
C34 C35 H35 118.3
C37 C36 C35 120.3(3)
C37 C36 H36 119.9
C35 C36 H36 119.9
C36 C37 C38 118.5(2)
C36 C37 H37 120.8
C38 C37 H37 120.8
C37 C38 C39 120.4(3)
C37 C38 H38 119.8
C39 C38 H38 119.8
C38 C39 C34 123.4(3)
C38 C39 H39 118.3
C34 C39 H39 118.3
C45 C40 C41 115.0(2)
C45 C40 B1 124.7(2)
C41 C40 B1 120.2(2)
C42 C41 C40 122.9(3)
C42 C41 H41 118.5
C40 C41 H41 118.5
C43 C42 C41 120.0(3)
C43 C42 H42 120.0
C41 C42 H42 120.0
C42 C43 C44 119.0(3)
C42 C43 H43 120.5
C44 C43 H43 120.5
C43 C44 C45 120.1(3)
C43 C44 H44 120.0
C45 C44 H44 120.0
C44 C45 C40 122.9(2)
C44 C45 H45 118.5
C40 C45 H45 118.5
C47 C46 H46A 109.5
C47 C46 H46B 109.5
H46A C46 H46B 109.5
C47 C46 H46C 109.5
H46A C46 H46C 109.5
H46B C46 H46C 109.5
O3 C47 C46 113.8(7)
O3 C47 H47A 108.8
C46 C47 H47A 108.8
O3 C47 H47B 108.8
C46 C47 H47B 108.8
H47A C47 H47B 107.7
O3 C48 C49 110.4(9)
O3 C48 H48A 109.6
C49 C48 H48A 109.6
O3 C48 H48B 109.6
C49 C48 H48B 109.6
H48A C48 H48B 108.1
C48 C49 H49A 109.5
C48 C49 H49B 109.5
H49A C49 H49B 109.5
C48 C49 H49C 109.5
H49A C49 H49C 109.5
H49B C49 H49C 109.5
C47 O3 C48 116.6(8)

loop_
_geom_bond_atom_site_label_1
_geom_bond_atom_site_label_2
_geom_bond_distance
C1 C5 1.424(4)
C1 C2 1.433(4)
C1 C6 1.487(4)
C1 Rh1 2.144(2)
C2 C3 1.451(3)
C2 C7 1.486(4)
C2 Rh1 2.122(2)
C3 C4 1.413(4)
C3 C8 1.491(4)
C3 Rh1 2.182(2)
C4 C5 1.441(4)
C4 C9 1.499(4)
C4 Rh1 2.180(3)
C5 C10 1.489(4)
C5 Rh1 2.128(3)
C6 H6A 0.9800
C6 H6B 0.9800
C6 H6C 0.9800
C7 H7A 0.9800
C7 H7B 0.9800
C7 H7C 0.9800
C8 H8A 0.9800
C8 H8B 0.9800
C8 H8C 0.9800
C9 H9A 0.9800
C9 H9B 0.9800
C9 H9C 0.9800
C10 H10A 0.9800
C10 H10B 0.9800
C10 H10C 0.9800
C11 C15 1.418(5)
C11 C12 1.437(4)
C11 C16 1.484(4)
C11 Rh2 2.168(3)
C12 C13 1.434(4)
C12 C17 1.481(5)
C12 Rh2 2.138(3)
C13 C14 1.410(5)
C13 C18 1.504(5)
C13 Rh2 2.141(3)
C14 C15 1.435(5)
C14 C19 1.492(5)
C14 Rh2 2.136(3)
C15 C20 1.498(5)
C15 Rh2 2.146(3)
C16 H16A 0.9800
C16 H16B 0.9800
C16 H16C 0.9800
C17 H17A 0.9800
C17 H17B 0.9800
C17 H17C 0.9800
C18 H18A 0.9800
C18 H18B 0.9800
C18 H18C 0.9800
C19 H19A 0.9800
C19 H19B 0.9800
C19 H19C 0.9800
C20 H20A 0.9800
C20 H20B 0.9800
C20 H20C 0.9800
C21 O2 1.255(3)
C21 O1 1.257(3)
C21 H21 1.04(3)
Cl1 Rh2 2.4201(7)
Cl1 Rh1 2.4290(7)
O1 Rh2 2.117(2)
O2 Rh1 2.1044(18)
Rh1 Rh2 2.8251(3)
Rh1 H1 1.73(3)
Rh2 H1 1.77(3)
B1 C40 1.642(4)
B1 C28 1.648(4)
B1 C22 1.652(4)
B1 C34 1.656(4)
C22 C23 1.403(4)
C22 C27 1.403(4)
C23 C24 1.396(4)
C23 H23 0.9500
C24 C25 1.384(4)
C24 H24 0.9500
C25 C26 1.391(5)
C25 H25 0.9500
C26 C27 1.387(4)
C26 H26 0.9500
C27 H27 0.9500
C28 C33 1.402(4)
C28 C29 1.409(4)
C29 C30 1.379(4)
C29 H29 0.9500
C30 C31 1.394(5)
C30 H30 0.9500
C31 C32 1.376(5)
C31 H31 0.9500
C32 C33 1.391(4)
C32 H32 0.9500
C33 H33 0.9500
C34 C39 1.397(4)
C34 C35 1.404(4)
C35 C36 1.388(4)
C35 H35 0.9500
C36 C37 1.376(4)
C36 H36 0.9500
C37 C38 1.382(4)
C37 H37 0.9500
C38 C39 1.387(4)
C38 H38 0.9500
C39 H39 0.9500
C40 C45 1.395(4)
C40 C41 1.400(4)
C41 C42 1.388(4)
C41 H41 0.9500
C42 C43 1.378(4)
C42 H42 0.9500
C43 C44 1.383(4)
C43 H43 0.9500
C44 C45 1.389(4)
C44 H44 0.9500
C45 H45 0.9500
C46 C47 1.544(10)
C46 H46A 0.9800
C46 H46B 0.9800
C46 H46C 0.9800
C47 O3 1.260(7)
C47 H47A 0.9900
C47 H47B 0.9900
C48 O3 1.324(8)
C48 C49 1.434(12)
C48 H48A 0.9900
C48 H48B 0.9900
C49 H49A 0.9800
C49 H49B 0.9800
C49 H49C 0.9800

loop_
_geom_torsion_atom_site_label_1
_geom_torsion_atom_site_label_2
_geom_torsion_atom_site_label_3
_geom_torsion_atom_site_label_4
_geom_torsion
C5 C1 C2 C3 -4.0(3)
C6 C1 C2 C3 174.2(2)
Rh1 C1 C2 C3 -63.69(17)
C5 C1 C2 C7 -177.4(2)
C6 C1 C2 C7 0.8(4)
Rh1 C1 C2 C7 122.9(3)
C5 C1 C2 Rh1 59.73(17)
C6 C1 C2 Rh1 -122.1(3)
C1 C2 C3 C4 2.4(3)
C7 C2 C3 C4 175.9(2)
Rh1 C2 C3 C4 -60.38(18)
C1 C2 C3 C8 -178.6(2)
C7 C2 C3 C8 -5.1(4)
Rh1 C2 C3 C8 118.6(2)
C1 C2 C3 Rh1 62.79(17)
C7 C2 C3 Rh1 -123.7(3)
C2 C3 C4 C5 0.0(3)
C8 C3 C4 C5 -178.9(3)
Rh1 C3 C4 C5 -58.47(18)
C2 C3 C4 C9 -179.7(3)
C8 C3 C4 C9 1.4(5)
Rh1 C3 C4 C9 121.8(3)
C2 C3 C4 Rh1 58.51(17)
C8 C3 C4 Rh1 -120.4(3)
C2 C1 C5 C4 4.0(3)
C6 C1 C5 C4 -174.2(3)
Rh1 C1 C5 C4 63.46(18)
C2 C1 C5 C10 178.8(3)
C6 C1 C5 C10 0.6(5)
Rh1 C1 C5 C10 -121.7(3)
C2 C1 C5 Rh1 -59.48(17)
C6 C1 C5 Rh1 122.4(3)
C3 C4 C5 C1 -2.5(3)
C9 C4 C5 C1 177.3(3)
Rh1 C4 C5 C1 -62.62(18)
C3 C4 C5 C10 -177.5(3)
C9 C4 C5 C10 2.2(5)
Rh1 C4 C5 C10 122.4(3)
C3 C4 C5 Rh1 60.12(18)
C9 C4 C5 Rh1 -120.1(3)
C15 C11 C12 C13 2.3(3)
C16 C11 C12 C13 -177.3(3)
Rh2 C11 C12 C13 61.84(18)
C15 C11 C12 C17 174.8(3)
C16 C11 C12 C17 -4.8(4)
Rh2 C11 C12 C17 -125.7(3)
C15 C11 C12 Rh2 -59.50(19)
C16 C11 C12 Rh2 120.9(3)
C11 C12 C13 C14 -1.9(3)
C17 C12 C13 C14 -174.2(3)
Rh2 C12 C13 C14 60.64(19)
C11 C12 C13 C18 175.8(3)
C17 C12 C13 C18 3.5(5)
Rh2 C12 C13 C18 -121.7(3)
C11 C12 C13 Rh2 -62.55(18)
C17 C12 C13 Rh2 125.2(3)
C12 C13 C14 C15 0.8(3)
C18 C13 C14 C15 -176.9(3)
Rh2 C13 C14 C15 61.2(2)
C12 C13 C14 C19 178.9(3)
C18 C13 C14 C19 1.2(5)
Rh2 C13 C14 C19 -120.7(3)
C12 C13 C14 Rh2 -60.47(19)
C18 C13 C14 Rh2 121.9(3)
C12 C11 C15 C14 -1.9(3)
C16 C11 C15 C14 177.7(3)
Rh2 C11 C15 C14 -61.02(19)
C12 C11 C15 C20 177.9(3)
C16 C11 C15 C20 -2.5(5)
Rh2 C11 C15 C20 118.8(3)
C12 C11 C15 Rh2 59.14(19)
C16 C11 C15 Rh2 -121.3(3)
C13 C14 C15 C11 0.7(3)
C19 C14 C15 C11 -177.5(3)
Rh2 C14 C15 C11 62.02(19)
C13 C14 C15 C20 -179.1(3)
C19 C14 C15 C20 2.7(5)
Rh2 C14 C15 C20 -117.8(3)
C13 C14 C15 Rh2 -61.3(2)
C19 C14 C15 Rh2 120.5(3)
O2 C21 O1 Rh2 -2.2(5)
O1 C21 O2 Rh1 2.3(5)
C21 O2 Rh1 C2 -138.8(2)
C21 O2 Rh1 C5 163.7(3)
C21 O2 Rh1 C1 -122.0(2)
C21 O2 Rh1 C4 152.6(2)
C21 O2 Rh1 C3 -177.6(2)
C21 O2 Rh1 Cl1 53.3(2)
C21 O2 Rh1 Rh2 -1.0(2)
C1 C2 Rh1 O2 162.97(14)
C3 C2 Rh1 O2 -80.33(15)
C7 C2 Rh1 O2 41.1(3)
C1 C2 Rh1 C5 -37.12(15)
C3 C2 Rh1 C5 79.59(17)
C7 C2 Rh1 C5 -159.0(3)
C3 C2 Rh1 C1 116.7(2)
C7 C2 Rh1 C1 -121.9(3)
C1 C2 Rh1 C4 -80.28(17)
C3 C2 Rh1 C4 36.42(16)
C7 C2 Rh1 C4 157.9(3)
C1 C2 Rh1 C3 -116.7(2)
C7 C2 Rh1 C3 121.4(3)
C1 C2 Rh1 Cl1 -67.1(3)
C3 C2 Rh1 Cl1 49.6(3)
C7 C2 Rh1 Cl1 170.99(19)
C1 C2 Rh1 Rh2 69.38(17)
C3 C2 Rh1 Rh2 -173.91(11)
C7 C2 Rh1 Rh2 -52.5(3)
C1 C5 Rh1 O2 101.5(3)
C4 C5 Rh1 O2 -15.3(3)
C10 C5 Rh1 O2 -135.5(3)
C1 C5 Rh1 C2 37.40(15)
C4 C5 Rh1 C2 -79.40(17)
C10 C5 Rh1 C2 160.4(3)
C4 C5 Rh1 C1 -116.8(2)
C10 C5 Rh1 C1 123.0(3)
C1 C5 Rh1 C4 116.8(2)
C10 C5 Rh1 C4 -120.2(3)
C1 C5 Rh1 C3 80.87(16)
C4 C5 Rh1 C3 -35.94(15)
C10 C5 Rh1 C3 -156.1(3)
C1 C5 Rh1 Cl1 -150.55(14)
C4 C5 Rh1 Cl1 92.64(15)
C10 C5 Rh1 Cl1 -27.6(3)
C1 C5 Rh1 Rh2 -95.80(15)
C4 C5 Rh1 Rh2 147.39(13)
C10 C5 Rh1 Rh2 27.2(3)
C5 C1 Rh1 O2 -145.34(16)
C2 C1 Rh1 O2 -26.5(2)
C6 C1 Rh1 O2 92.9(3)
C5 C1 Rh1 C2 -118.9(2)
C6 C1 Rh1 C2 119.4(3)
C2 C1 Rh1 C5 118.9(2)
C6 C1 Rh1 C5 -121.7(3)
C5 C1 Rh1 C4 -38.43(16)
C2 C1 Rh1 C4 80.46(16)
C6 C1 Rh1 C4 -160.2(3)
C5 C1 Rh1 C3 -80.30(17)
C2 C1 Rh1 C3 38.59(15)
C6 C1 Rh1 C3 158.0(3)
C5 C1 Rh1 Cl1 41.17(19)
C2 C1 Rh1 Cl1 160.06(11)
C6 C1 Rh1 Cl1 -80.6(3)
C5 C1 Rh1 Rh2 104.85(15)
C2 C1 Rh1 Rh2 -136.27(13)
C6 C1 Rh1 Rh2 -16.9(3)
C3 C4 Rh1 O2 53.78(17)
C5 C4 Rh1 O2 173.53(14)
C9 C4 Rh1 O2 -68.5(3)
C3 C4 Rh1 C2 -37.90(15)
C5 C4 Rh1 C2 81.86(17)
C9 C4 Rh1 C2 -160.2(3)
C3 C4 Rh1 C5 -119.8(2)
C9 C4 Rh1 C5 118.0(4)
C3 C4 Rh1 C1 -81.45(16)
C5 C4 Rh1 C1 38.30(15)
C9 C4 Rh1 C1 156.3(3)
C5 C4 Rh1 C3 119.8(2)
C9 C4 Rh1 C3 -122.3(4)
C3 C4 Rh1 Cl1 145.70(14)
C5 C4 Rh1 Cl1 -94.55(15)
C9 C4 Rh1 Cl1 23.4(3)
C3 C4 Rh1 Rh2 -179.78(11)
C5 C4 Rh1 Rh2 -60.0(2)
C9 C4 Rh1 Rh2 57.9(4)
C4 C3 Rh1 O2 -135.34(16)
C2 C3 Rh1 O2 105.96(15)
C8 C3 Rh1 O2 -10.8(3)
C4 C3 Rh1 C2 118.7(2)
C8 C3 Rh1 C2 -116.7(3)
C4 C3 Rh1 C5 37.12(16)
C2 C3 Rh1 C5 -81.59(16)
C8 C3 Rh1 C5 161.7(3)
C4 C3 Rh1 C1 80.22(17)
C2 C3 Rh1 C1 -38.49(15)
C8 C3 Rh1 C1 -155.2(3)
C2 C3 Rh1 C4 -118.7(2)
C8 C3 Rh1 C4 124.6(3)
C4 C3 Rh1 Cl1 -45.80(18)
C2 C3 Rh1 Cl1 -164.51(12)
C8 C3 Rh1 Cl1 78.8(3)
Rh2 Cl1 Rh1 O2 -82.84(5)
Rh2 Cl1 Rh1 C2 145.5(3)
Rh2 Cl1 Rh1 C5 117.87(8)
Rh2 Cl1 Rh1 C1 93.00(10)
Rh2 Cl1 Rh1 C4 157.57(8)
Rh2 Cl1 Rh1 C3 -175.95(9)
C21 O1 Rh2 C14 151.2(3)
C21 O1 Rh2 C12 155.1(3)
C21 O1 Rh2 C13 125.1(3)
C21 O1 Rh2 C15 -169.6(3)
C21 O1 Rh2 C11 -149.8(2)
C21 O1 Rh2 Cl1 -53.7(2)
C21 O1 Rh2 Rh1 0.9(2)
C13 C14 Rh2 O1 -143.94(18)
C15 C14 Rh2 O1 97.85(19)
C19 C14 Rh2 O1 -20.9(4)
C13 C14 Rh2 C12 37.59(17)
C15 C14 Rh2 C12 -80.62(19)
C19 C14 Rh2 C12 160.6(5)
C15 C14 Rh2 C13 -118.2(3)
C19 C14 Rh2 C13 123.0(5)
C13 C14 Rh2 C15 118.2(3)
C19 C14 Rh2 C15 -118.8(5)
C13 C14 Rh2 C11 80.78(19)
C15 C14 Rh2 C11 -37.43(18)
C19 C14 Rh2 C11 -156.2(5)
C13 C14 Rh2 Cl1 125.6(2)
C15 C14 Rh2 Cl1 7.4(4)
C19 C14 Rh2 Cl1 -111.3(4)
C13 C14 Rh2 Rh1 -63.0(3)
C15 C14 Rh2 Rh1 178.77(14)
C19 C14 Rh2 Rh1 60.0(5)
C13 C12 Rh2 O1 -41.2(4)
C11 C12 Rh2 O1 75.6(3)
C17 C12 Rh2 O1 -163.3(3)
C13 C12 Rh2 C14 -36.9(2)
C11 C12 Rh2 C14 79.8(2)
C17 C12 Rh2 C14 -159.0(3)
C11 C12 Rh2 C13 116.8(3)
C17 C12 Rh2 C13 -122.1(4)
C13 C12 Rh2 C15 -80.2(2)
C11 C12 Rh2 C15 36.56(18)
C17 C12 Rh2 C15 157.7(3)
C13 C12 Rh2 C11 -116.8(3)
C17 C12 Rh2 C11 121.1(4)
C13 C12 Rh2 Cl1 169.89(16)
C11 C12 Rh2 Cl1 -73.32(17)
C17 C12 Rh2 Cl1 47.8(3)
C13 C12 Rh2 Rh1 109.95(17)
C11 C12 Rh2 Rh1 -133.27(15)
C17 C12 Rh2 Rh1 -12.2(3)
C14 C13 Rh2 O1 44.8(2)
C12 C13 Rh2 O1 163.51(15)
C18 C13 Rh2 O1 -76.7(4)
C12 C13 Rh2 C14 118.7(3)
C18 C13 Rh2 C14 -121.5(4)
C14 C13 Rh2 C12 -118.7(3)
C18 C13 Rh2 C12 119.8(4)
C14 C13 Rh2 C15 -37.84(19)
C12 C13 Rh2 C15 80.84(19)
C18 C13 Rh2 C15 -159.4(4)
C14 C13 Rh2 C11 -80.4(2)
C12 C13 Rh2 C11 38.31(17)
C18 C13 Rh2 C11 158.1(4)
C14 C13 Rh2 Cl1 -137.51(19)
C12 C13 Rh2 Cl1 -18.8(3)
C18 C13 Rh2 Cl1 101.0(4)
C14 C13 Rh2 Rh1 148.26(16)
C12 C13 Rh2 Rh1 -93.06(16)
C18 C13 Rh2 Rh1 26.7(4)
C11 C15 Rh2 O1 156.08(17)
C14 C15 Rh2 O1 -86.3(2)
C20 C15 Rh2 O1 33.5(4)
C11 C15 Rh2 C14 -117.7(3)
C20 C15 Rh2 C14 119.7(4)
C11 C15 Rh2 C12 -37.11(17)
C14 C15 Rh2 C12 80.5(2)
C20 C15 Rh2 C12 -159.7(4)
C11 C15 Rh2 C13 -80.46(19)
C14 C15 Rh2 C13 37.2(2)
C20 C15 Rh2 C13 156.9(4)
C14 C15 Rh2 C11 117.7(3)
C20 C15 Rh2 C11 -122.6(4)
C11 C15 Rh2 Cl1 65.80(19)
C14 C15 Rh2 Cl1 -176.54(17)
C20 C15 Rh2 Cl1 -56.8(4)
C15 C11 Rh2 O1 -32.7(2)
C12 C11 Rh2 O1 -152.08(16)
C16 C11 Rh2 O1 88.6(3)
C15 C11 Rh2 C14 38.2(2)
C12 C11 Rh2 C14 -81.2(2)
C16 C11 Rh2 C14 159.5(3)
C15 C11 Rh2 C12 119.4(3)
C16 C11 Rh2 C12 -119.3(4)
C15 C11 Rh2 C13 80.9(2)
C12 C11 Rh2 C13 -38.50(19)
C16 C11 Rh2 C13 -157.8(3)
C12 C11 Rh2 C15 -119.4(3)
C16 C11 Rh2 C15 121.4(4)
C15 C11 Rh2 Cl1 -124.46(18)
C12 C11 Rh2 Cl1 116.17(16)
C16 C11 Rh2 Cl1 -3.1(3)
C15 C11 Rh2 Rh1 -167.40(16)
C12 C11 Rh2 Rh1 73.24(19)
C16 C11 Rh2 Rh1 -46.0(3)
Rh1 Cl1 Rh2 O1 82.77(6)
Rh1 Cl1 Rh2 C14 174.7(2)
Rh1 Cl1 Rh2 C12 -107.94(8)
Rh1 Cl1 Rh2 C13 -95.28(17)
Rh1 Cl1 Rh2 C15 179.94(10)
Rh1 Cl1 Rh2 C11 -145.29(8)
O2 Rh1 Rh2 O1 0.05(8)
C2 Rh1 Rh2 O1 101.74(12)
C5 Rh1 Rh2 O1 -173.55(10)
C1 Rh1 Rh2 O1 142.67(10)
C4 Rh1 Rh2 O1 -135.11(15)
Cl1 Rh1 Rh2 O1 -91.59(7)
O2 Rh1 Rh2 C14 -83.9(2)
C2 Rh1 Rh2 C14 17.8(2)
C5 Rh1 Rh2 C14 102.5(2)
C1 Rh1 Rh2 C14 58.7(2)
C4 Rh1 Rh2 C14 140.9(2)
Cl1 Rh1 Rh2 C14 -175.6(2)
O2 Rh1 Rh2 C12 -169.88(11)
C2 Rh1 Rh2 C12 -68.19(14)
C5 Rh1 Rh2 C12 16.52(12)
C1 Rh1 Rh2 C12 -27.25(12)
C4 Rh1 Rh2 C12 54.97(16)
Cl1 Rh1 Rh2 C12 98.48(9)
O2 Rh1 Rh2 C13 -125.07(12)
C2 Rh1 Rh2 C13 -23.38(15)
C5 Rh1 Rh2 C13 61.33(14)
C1 Rh1 Rh2 C13 17.55(14)
C4 Rh1 Rh2 C13 99.77(18)
Cl1 Rh1 Rh2 C13 143.28(11)
O2 Rh1 Rh2 C11 147.83(12)
C2 Rh1 Rh2 C11 -110.48(15)
C5 Rh1 Rh2 C11 -25.77(14)
C1 Rh1 Rh2 C11 -69.55(14)
C4 Rh1 Rh2 C11 12.67(18)
Cl1 Rh1 Rh2 C11 56.18(11)
O2 Rh1 Rh2 Cl1 91.64(6)
C2 Rh1 Rh2 Cl1 -166.67(11)
C5 Rh1 Rh2 Cl1 -81.96(9)
C1 Rh1 Rh2 Cl1 -125.73(8)
C4 Rh1 Rh2 Cl1 -43.51(14)
C40 B1 C22 C23 -128.4(3)
C28 B1 C22 C23 -9.2(3)
C34 B1 C22 C23 111.1(3)
C40 B1 C22 C27 51.6(3)
C28 B1 C22 C27 170.7(2)
C34 B1 C22 C27 -68.9(3)
C27 C22 C23 C24 3.2(4)
B1 C22 C23 C24 -176.8(2)
C22 C23 C24 C25 -0.6(4)
C23 C24 C25 C26 -1.5(4)
C24 C25 C26 C27 0.7(4)
C25 C26 C27 C22 2.2(5)
C23 C22 C27 C26 -4.1(4)
B1 C22 C27 C26 175.9(3)
C40 B1 C28 C33 -4.4(3)
C22 B1 C28 C33 -122.7(3)
C34 B1 C28 C33 114.8(3)
C40 B1 C28 C29 177.9(2)
C22 B1 C28 C29 59.7(3)
C34 B1 C28 C29 -62.9(3)
C33 C28 C29 C30 2.1(4)
B1 C28 C29 C30 -180.0(3)
C28 C29 C30 C31 -1.1(4)
C29 C30 C31 C32 -0.5(4)
C30 C31 C32 C33 0.8(4)
C31 C32 C33 C28 0.5(4)
C29 C28 C33 C32 -1.8(4)
B1 C28 C33 C32 -179.6(3)
C40 B1 C34 C39 -74.0(3)
C28 B1 C34 C39 167.5(2)
C22 B1 C34 C39 44.8(3)
C40 B1 C34 C35 102.9(3)
C28 B1 C34 C35 -15.6(3)
C22 B1 C34 C35 -138.3(3)
C39 C34 C35 C36 -0.8(4)
B1 C34 C35 C36 -178.0(3)
C34 C35 C36 C37 0.7(4)
C35 C36 C37 C38 -0.2(4)
C36 C37 C38 C39 -0.1(4)
C37 C38 C39 C34 -0.1(4)
C35 C34 C39 C38 0.5(4)
B1 C34 C39 C38 177.7(3)
C28 B1 C40 C45 99.0(3)
C22 B1 C40 C45 -140.1(3)
C34 B1 C40 C45 -18.7(4)
C28 B1 C40 C41 -76.1(3)
C22 B1 C40 C41 44.8(3)
C34 B1 C40 C41 166.2(3)
C45 C40 C41 C42 -3.3(5)
B1 C40 C41 C42 172.3(3)
C40 C41 C42 C43 0.7(6)
C41 C42 C43 C44 1.9(6)
C42 C43 C44 C45 -1.7(5)
C43 C44 C45 C40 -1.1(4)
C41 C40 C45 C44 3.5(4)
B1 C40 C45 C44 -171.9(3)
C46 C47 O3 C48 168.5(10)
C49 C48 O3 C47 168.9(9)
